data_4022463
loop_
_publ_author_name
'C\'ecile Enguehard'
'Hassan Allouchi'
'Alain Gueiffier'
'Stephen L. Buchwald'

_publ_section_title
;
 Ipso- or Cine-Substitutions of 6-Haloimidazo[1,2-a]pyridine Derivatives
 with Different Azoles Depending on the Reaction Conditions
;
_journal_name_full 'Journal of Organic Chemistry'
_journal_page_first 5614
_journal_page_last 5617
_journal_paper_doi 10.1021/jo034439w
_journal_volume 68
_journal_year 2003
_chemical_formula_sum 'C16 H13 F N4 O'
_chemical_formula_weight 296.30
_chemical_name_systematic compound-7
_space_group_IT_number 2
_symmetry_cell_setting triclinic
_symmetry_space_group_name_Hall '-P 1'
_symmetry_space_group_name_H-M 'P -1'
_atom_sites_solution_hydrogens geom
_atom_sites_solution_primary direct
_atom_sites_solution_secondary difmap
_audit_creation_method SHELXL-97
_cell_angle_alpha 110.59(3)
_cell_angle_beta 90.06(8)
_cell_angle_gamma 93.60(7)
_cell_formula_units_Z 4
_cell_length_a 7.247(8)
_cell_length_b 14.078(6)
_cell_length_c 14.564(7)
_cell_measurement_temperature 296(2)
_cell_volume 1387.8(18)
_computing_structure_refinement 'SHELXL-97 (Sheldrick, 1997)'
_computing_structure_solution 'SHELXS-97 (Sheldrick, 1990)'
_diffrn_ambient_temperature 296(2)
_diffrn_measured_fraction_theta_full 0.989
_diffrn_measured_fraction_theta_max 0.989
_diffrn_radiation_monochromator graphite
_diffrn_radiation_source 'fine-focus sealed tube'
_diffrn_radiation_type MoK\a
_diffrn_radiation_wavelength 0.71069
_diffrn_reflns_av_R_equivalents 0.0752
_diffrn_reflns_av_sigmaI/netI 0.0569
_diffrn_reflns_limit_h_max 8
_diffrn_reflns_limit_h_min 0
_diffrn_reflns_limit_k_max 16
_diffrn_reflns_limit_k_min -16
_diffrn_reflns_limit_l_max 17
_diffrn_reflns_limit_l_min -17
_diffrn_reflns_number 5269
_diffrn_reflns_theta_full 24.99
_diffrn_reflns_theta_max 24.99
_diffrn_reflns_theta_min 2.50
_exptl_absorpt_coefficient_mu 0.102
_exptl_absorpt_correction_T_max 0.9899
_exptl_absorpt_correction_T_min 0.9555
_exptl_absorpt_correction_type scalepack
_exptl_crystal_density_diffrn 1.418
_exptl_crystal_density_method 'not measured'
_exptl_crystal_F_000 616
_exptl_crystal_size_max 0.45
_exptl_crystal_size_mid 0.20
_exptl_crystal_size_min 0.10
_refine_diff_density_max 0.154
_refine_diff_density_min -0.205
_refine_diff_density_rms 0.039
_refine_ls_extinction_method none
_refine_ls_goodness_of_fit_ref 1.090
_refine_ls_hydrogen_treatment mixed
_refine_ls_matrix_type full
_refine_ls_number_parameters 409
_refine_ls_number_reflns 4852
_refine_ls_number_restraints 0
_refine_ls_restrained_S_all 1.090
_refine_ls_R_factor_all 0.1139
_refine_ls_R_factor_gt 0.0519
_refine_ls_shift/su_max 0.000
_refine_ls_shift/su_mean 0.000
_refine_ls_structure_factor_coef Fsqd
_refine_ls_weighting_details 'calc w=1/[\s^2^(Fo^2^)+(0.0586P)^2^+0.1972P] where P=(Fo^2^+2Fc^2^)/3'
_refine_ls_weighting_scheme calc
_refine_ls_wR_factor_gt 0.1261
_refine_ls_wR_factor_ref 0.1458
_reflns_number_gt 2868
_reflns_number_total 4852
_reflns_threshold_expression >2sigma(I)
_cod_data_source_file jo034439wsi20030408_124707.cif
_cod_data_source_block N-[2-(4-fluorophenyl)imidazo[1,2-a]pyridin-6-yl]imidazole
_cod_depositor_comments
;
The following automatic conversions were performed:
'_symmetry_cell_setting' value 'Triclinic' changed to 'triclinic'
according to '/home/saulius/struct/CIF-dictionaries/cif_core.dic'
dictionary named 'cif_core.dic' version 2.4.1 from 2010-06-29.

Automatic conversion script
Id: cif_fix_enum 1527 2010-12-29 10:47:43Z saulius 
;
_cod_database_code 4022463

loop_
_symmetry_equiv_pos_as_xyz
'x, y, z'
'-x, -y, -z'

loop_
_atom_site_label
_atom_site_type_symbol
_atom_site_fract_x
_atom_site_fract_y
_atom_site_fract_z
_atom_site_U_iso_or_equiv
_atom_site_adp_type
_atom_site_occupancy
_atom_site_symmetry_multiplicity
_atom_site_calc_flag
_atom_site_refinement_flags
F1_1 F 0.6708(3) 0.09244(14) 0.34318(15) 0.0857(7) Uani 1 1 d .
N1_1 N 0.5849(3) 0.54889(18) 0.35874(17) 0.0508(6) Uani 1 1 d .
C2_1 C 0.6733(4) 0.5100(2) 0.4203(2) 0.0443(7) Uani 1 1 d .
C3_1 C 0.7531(4) 0.5867(2) 0.4989(2) 0.0483(7) Uani 1 1 d .
H19_1 H 0.8192 0.5801 0.5509 0.058 Uiso 1 1 calc R
N4_1 N 0.7163(3) 0.67557(17) 0.48607(16) 0.0445(6) Uani 1 1 d .
C5_1 C 0.7675(4) 0.7742(2) 0.5421(2) 0.0481(7) Uani 1 1 d .
H5_1 H 0.8369 0.7895 0.5999 0.058 Uiso 1 1 calc R
C6_1 C 0.7147(4) 0.8495(2) 0.5115(2) 0.0482(7) Uani 1 1 d .
C7_1 C 0.6071(4) 0.8257(2) 0.4248(2) 0.0543(8) Uani 1 1 d .
H7_1 H 0.5710 0.8777 0.4045 0.065 Uiso 1 1 calc R
C8_1 C 0.5559(4) 0.7279(2) 0.3708(2) 0.0536(8) Uani 1 1 d .
H8_1 H 0.4827 0.7128 0.3143 0.064 Uiso 1 1 calc R
C8A_1 C 0.6130(4) 0.6492(2) 0.3998(2) 0.0456(7) Uani 1 1 d .
N9_1 N 0.7664(4) 0.95293(18) 0.56902(19) 0.0547(7) Uani 1 1 d .
C10_1 C 0.8052(7) 0.9918(3) 0.6669(3) 0.0948(14) Uani 1 1 d .
H10_1 H 0.7982 0.9568 0.7105 0.114 Uiso 1 1 calc R
C11_1 C 0.8555(7) 1.0899(3) 0.6881(3) 0.0974(14) Uani 1 1 d .
H11_1 H 0.8899 1.1348 0.7506 0.117 Uiso 1 1 calc R
N12_1 N 0.8503(4) 1.1160(2) 0.6076(2) 0.0725(8) Uani 1 1 d .
C13_1 C 0.7981(5) 1.0315(2) 0.5373(3) 0.0619(9) Uani 1 1 d .
H13_1 H 0.7841 1.0258 0.4720 0.074 Uiso 1 1 calc R
C1'_1 C 0.6736(4) 0.3999(2) 0.3992(2) 0.0451(7) Uani 1 1 d .
C2'_1 C 0.7603(4) 0.3624(2) 0.4631(2) 0.0520(8) Uani 1 1 d .
H2'_1 H 0.8189 0.4076 0.5198 0.062 Uiso 1 1 calc R
C3'_1 C 0.7614(4) 0.2586(2) 0.4438(2) 0.0550(8) Uani 1 1 d .
H3'_1 H 0.8209 0.2340 0.4866 0.066 Uiso 1 1 calc R
C4'_1 C 0.6734(5) 0.1940(2) 0.3610(2) 0.0563(8) Uani 1 1 d .
C5'_1 C 0.5834(5) 0.2270(2) 0.2962(2) 0.0641(9) Uani 1 1 d .
H5'_1 H 0.5227 0.1809 0.2406 0.077 Uiso 1 1 calc R
C6'_1 C 0.5850(4) 0.3303(2) 0.3155(2) 0.0568(8) Uani 1 1 d .
H6'_1 H 0.5258 0.3538 0.2718 0.068 Uiso 1 1 calc R
F2_2 F 0.5159(4) 0.98195(15) 0.09082(17) 0.1024(8) Uani 1 1 d .
N3_2 N 0.7977(3) 0.46329(17) 0.08560(16) 0.0451(6) Uani 1 1 d .
N5_2 N 0.7343(3) 0.51651(18) -0.03802(17) 0.0487(6) Uani 1 1 d .
N7_2 N 0.9457(3) 0.23263(18) 0.11539(18) 0.0520(6) Uani 1 1 d .
N9_2 N 1.0866(4) 0.1763(2) 0.2189(2) 0.0700(8) Uani 1 1 d .
C14_2 C 0.8481(4) 0.3964(2) 0.1297(2) 0.0489(7) Uani 1 1 d .
H14_2 H 0.8562 0.4158 0.1976 0.059 Uiso 1 1 calc R
C15_2 C 0.7593(4) 0.5632(2) 0.1271(2) 0.0497(7) Uani 1 1 d .
H15_2 H 0.7593 0.6020 0.1936 0.060 Uiso 1 1 calc R
C21_2 C 0.9907(6) 0.0979(3) 0.1496(3) 0.0744(10) Uani 1 1 d .
H21_2 H 0.9857 0.0308 0.1469 0.089 Uiso 1 1 calc R
C24_2 C 0.8854(4) 0.3017(2) 0.0711(2) 0.0457(7) Uani 1 1 d .
C25_2 C 0.8694(4) 0.2716(2) -0.0316(2) 0.0531(8) Uani 1 1 d .
H25_2 H 0.8946 0.2058 -0.0705 0.064 Uiso 1 1 calc R
C26_2 C 0.8175(4) 0.3375(2) -0.0747(2) 0.0524(8) Uani 1 1 d .
H26_2 H 0.8061 0.3169 -0.1426 0.063 Uiso 1 1 calc R
C27_2 C 0.6733(4) 0.6966(2) 0.0582(2) 0.0473(7) Uani 1 1 d .
C28_2 C 0.5736(5) 0.8882(2) 0.0786(3) 0.0672(10) Uani 1 1 d .
C29_2 C 0.7812(4) 0.4373(2) -0.0155(2) 0.0456(7) Uani 1 1 d .
C30_2 C 0.6807(5) 0.7741(2) 0.1491(2) 0.0675(10) Uani 1 1 d .
H30_2 H 0.7207 0.7610 0.2039 0.081 Uiso 1 1 calc R
C32_2 C 0.6192(4) 0.7193(2) -0.0226(2) 0.0560(8) Uani 1 1 d .
H32_2 H 0.6159 0.6690 -0.0846 0.067 Uiso 1 1 calc R
C33_2 C 0.7208(4) 0.5944(2) 0.0504(2) 0.0454(7) Uani 1 1 d .
C36_2 C 1.0566(5) 0.2563(3) 0.1963(2) 0.0611(9) Uani 1 1 d .
H36_2 H 1.1057 0.3217 0.2317 0.073 Uiso 1 1 calc R
C37_2 C 0.9038(5) 0.1299(2) 0.0852(3) 0.0660(9) Uani 1 1 d .
H37_2 H 0.8303 0.0903 0.0313 0.079 Uiso 1 1 calc R
C40_2 C 0.5697(5) 0.8163(3) -0.0120(3) 0.0658(9) Uani 1 1 d .
H40_2 H 0.5346 0.8315 -0.0664 0.079 Uiso 1 1 calc R
C41_2 C 0.6302(6) 0.8699(3) 0.1600(3) 0.0759(11) Uani 1 1 d .
H41_2 H 0.6344 0.9211 0.2215 0.091 Uiso 1 1 calc R
O1_3 O 0.2475(3) 0.50297(19) 0.24286(18) 0.0686(7) Uani 1 1 d .
H1A_3 H 0.268(5) 0.494(3) 0.175(3) 0.082 Uiso 1 1 d .
H1B_3 H 0.351(5) 0.511(3) 0.273(3) 0.082 Uiso 1 1 d .
O2_3 O 0.0141(4) 0.6682(2) 0.3229(2) 0.0859(9) Uani 1 1 d .
H2A_3 H 0.069(6) 0.739(3) 0.348(3) 0.103 Uiso 1 1 d .
H2B_3 H 0.088(6) 0.621(3) 0.302(3) 0.103 Uiso 1 1 d .

loop_
_atom_site_aniso_label
_atom_site_aniso_U_11
_atom_site_aniso_U_22
_atom_site_aniso_U_33
_atom_site_aniso_U_23
_atom_site_aniso_U_13
_atom_site_aniso_U_12
F1_1 0.1284(19) 0.0490(12) 0.0787(14) 0.0194(10) 0.0007(13) 0.0177(11)
N1_1 0.0498(16) 0.0545(17) 0.0509(15) 0.0212(13) 0.0072(12) 0.0086(12)
C2_1 0.0418(17) 0.0509(18) 0.0455(17) 0.0225(15) 0.0093(13) 0.0084(13)
C3_1 0.0509(19) 0.0507(18) 0.0509(18) 0.0264(15) 0.0027(14) 0.0087(14)
N4_1 0.0450(14) 0.0496(15) 0.0439(14) 0.0215(12) 0.0061(11) 0.0093(11)
C5_1 0.0496(18) 0.0509(18) 0.0454(17) 0.0180(15) 0.0033(14) 0.0085(14)
C6_1 0.0463(18) 0.0500(18) 0.0534(18) 0.0236(15) 0.0087(14) 0.0086(14)
C7_1 0.057(2) 0.053(2) 0.062(2) 0.0303(17) 0.0071(16) 0.0131(15)
C8_1 0.0513(19) 0.063(2) 0.0540(19) 0.0294(17) -0.0026(15) 0.0089(15)
C8A_1 0.0439(18) 0.0517(19) 0.0464(17) 0.0231(14) 0.0055(13) 0.0061(14)
N9_1 0.0613(17) 0.0488(16) 0.0590(17) 0.0244(13) 0.0066(13) 0.0097(13)
C10_1 0.166(5) 0.060(3) 0.058(2) 0.021(2) -0.009(3) 0.001(3)
C11_1 0.153(4) 0.054(3) 0.078(3) 0.014(2) -0.017(3) 0.008(2)
N12_1 0.077(2) 0.0539(19) 0.091(2) 0.0288(18) -0.0037(17) 0.0135(15)
C13_1 0.068(2) 0.053(2) 0.073(2) 0.0299(19) 0.0028(18) 0.0139(17)
C1'_1 0.0430(17) 0.0526(18) 0.0410(16) 0.0174(14) 0.0127(13) 0.0078(13)
C2'_1 0.0525(19) 0.056(2) 0.0485(17) 0.0188(15) 0.0040(14) 0.0097(15)
C3'_1 0.061(2) 0.054(2) 0.0554(19) 0.0226(16) 0.0086(16) 0.0186(16)
C4'_1 0.074(2) 0.0417(18) 0.054(2) 0.0156(15) 0.0153(17) 0.0151(16)
C5'_1 0.085(3) 0.053(2) 0.0513(19) 0.0141(16) 0.0011(18) 0.0043(17)
C6'_1 0.071(2) 0.058(2) 0.0463(18) 0.0234(16) 0.0047(16) 0.0094(17)
F2_2 0.149(2) 0.0609(13) 0.1043(18) 0.0341(12) 0.0008(15) 0.0312(13)
N3_2 0.0458(14) 0.0506(15) 0.0418(14) 0.0195(12) 0.0044(11) 0.0058(11)
N5_2 0.0473(15) 0.0562(15) 0.0459(15) 0.0219(13) 0.0032(11) 0.0060(12)
N7_2 0.0559(16) 0.0536(16) 0.0515(15) 0.0239(13) 0.0051(13) 0.0083(12)
N9_2 0.081(2) 0.067(2) 0.073(2) 0.0359(17) -0.0012(16) 0.0139(16)
C14_2 0.0513(19) 0.0579(19) 0.0432(16) 0.0249(15) 0.0050(14) 0.0052(15)
C15_2 0.056(2) 0.0508(18) 0.0431(16) 0.0164(14) 0.0081(14) 0.0088(15)
C21_2 0.095(3) 0.053(2) 0.084(3) 0.033(2) 0.000(2) 0.014(2)
C24_2 0.0414(17) 0.0517(18) 0.0497(18) 0.0245(15) 0.0046(13) 0.0067(13)
C25_2 0.057(2) 0.0532(19) 0.0488(18) 0.0168(15) 0.0097(15) 0.0089(15)
C26_2 0.061(2) 0.057(2) 0.0406(17) 0.0185(15) 0.0029(14) 0.0053(15)
C27_2 0.0398(17) 0.0561(19) 0.0497(18) 0.0232(15) 0.0056(13) 0.0038(14)
C28_2 0.082(3) 0.049(2) 0.078(3) 0.0297(19) 0.005(2) 0.0113(18)
C29_2 0.0423(17) 0.0550(19) 0.0422(17) 0.0208(14) 0.0019(13) 0.0021(14)
C30_2 0.093(3) 0.058(2) 0.055(2) 0.0236(17) 0.0000(19) 0.0055(19)
C32_2 0.057(2) 0.063(2) 0.0505(19) 0.0220(16) 0.0060(15) 0.0146(16)
C33_2 0.0396(17) 0.0514(18) 0.0491(18) 0.0224(15) 0.0065(13) 0.0039(13)
C36_2 0.067(2) 0.062(2) 0.059(2) 0.0281(17) -0.0028(18) 0.0065(17)
C37_2 0.076(2) 0.052(2) 0.070(2) 0.0218(18) -0.0037(19) 0.0067(17)
C40_2 0.077(2) 0.070(2) 0.062(2) 0.0337(19) 0.0050(18) 0.0205(18)
C41_2 0.111(3) 0.052(2) 0.063(2) 0.0172(17) 0.002(2) 0.007(2)
O1_3 0.0670(16) 0.0794(17) 0.0567(14) 0.0198(13) -0.0046(12) 0.0106(13)
O2_3 0.0692(19) 0.080(2) 0.090(2) 0.0076(16) 0.0013(15) 0.0056(14)

loop_
_atom_type_symbol
_atom_type_description
_atom_type_scat_dispersion_real
_atom_type_scat_dispersion_imag
_atom_type_scat_source
C C 0.0033 0.0016 'International Tables Vol C Tables 4.2.6.8 and 6.1.1.4'
H H 0.0000 0.0000 'International Tables Vol C Tables 4.2.6.8 and 6.1.1.4'
N N 0.0061 0.0033 'International Tables Vol C Tables 4.2.6.8 and 6.1.1.4'
F F 0.0171 0.0103 'International Tables Vol C Tables 4.2.6.8 and 6.1.1.4'
O O 0.0106 0.0060 'International Tables Vol C Tables 4.2.6.8 and 6.1.1.4'

loop_
_geom_angle_atom_site_label_1
_geom_angle_atom_site_label_2
_geom_angle_atom_site_label_3
_geom_angle
C8A_1 N1_1 C2_1 105.4(2)
C3_1 C2_1 N1_1 110.5(3)
C3_1 C2_1 C1'_1 127.7(3)
N1_1 C2_1 C1'_1 121.7(3)
C2_1 C3_1 N4_1 106.2(3)
C5_1 N4_1 C3_1 130.3(2)
C5_1 N4_1 C8A_1 122.8(2)
C3_1 N4_1 C8A_1 106.9(2)
C6_1 C5_1 N4_1 118.5(3)
C5_1 C6_1 C7_1 120.4(3)
C5_1 C6_1 N9_1 119.4(3)
C7_1 C6_1 N9_1 120.2(3)
C8_1 C7_1 C6_1 120.4(3)
C7_1 C8_1 C8A_1 120.0(3)
N1_1 C8A_1 N4_1 110.9(2)
N1_1 C8A_1 C8_1 131.2(3)
N4_1 C8A_1 C8_1 117.9(3)
C13_1 N9_1 C10_1 105.3(3)
C13_1 N9_1 C6_1 127.6(3)
C10_1 N9_1 C6_1 127.0(3)
C11_1 C10_1 N9_1 106.3(3)
C10_1 C11_1 N12_1 111.5(4)
C13_1 N12_1 C11_1 104.0(3)
N12_1 C13_1 N9_1 112.9(3)
C2'_1 C1'_1 C6'_1 118.0(3)
C2'_1 C1'_1 C2_1 120.8(3)
C6'_1 C1'_1 C2_1 121.1(3)
C1'_1 C2'_1 C3'_1 121.3(3)
C4'_1 C3'_1 C2'_1 118.3(3)
C3'_1 C4'_1 F1_1 118.4(3)
C3'_1 C4'_1 C5'_1 122.8(3)
F1_1 C4'_1 C5'_1 118.8(3)
C4'_1 C5'_1 C6'_1 118.4(3)
C5'_1 C6'_1 C1'_1 121.2(3)
C15_2 N3_2 C14_2 129.7(2)
C15_2 N3_2 C29_2 107.2(2)
C14_2 N3_2 C29_2 123.1(2)
C29_2 N5_2 C33_2 105.4(2)
C36_2 N7_2 C37_2 106.0(3)
C36_2 N7_2 C24_2 126.5(3)
C37_2 N7_2 C24_2 127.4(3)
C36_2 N9_2 C21_2 104.8(3)
C24_2 C14_2 N3_2 117.9(3)
N3_2 C15_2 C33_2 105.8(2)
C37_2 C21_2 N9_2 111.1(3)
C14_2 C24_2 C25_2 121.1(3)
C14_2 C24_2 N7_2 118.7(3)
C25_2 C24_2 N7_2 120.2(3)
C26_2 C25_2 C24_2 120.8(3)
C25_2 C26_2 C29_2 119.4(3)
C32_2 C27_2 C30_2 118.0(3)
C32_2 C27_2 C33_2 122.3(3)
C30_2 C27_2 C33_2 119.7(3)
C40_2 C28_2 F2_2 119.6(3)
C40_2 C28_2 C41_2 122.3(3)
F2_2 C28_2 C41_2 118.1(3)
N5_2 C29_2 N3_2 110.6(2)
N5_2 C29_2 C26_2 131.7(3)
N3_2 C29_2 C26_2 117.7(2)
C41_2 C30_2 C27_2 121.5(3)
C27_2 C32_2 C40_2 120.7(3)
C15_2 C33_2 N5_2 111.0(2)
C15_2 C33_2 C27_2 126.1(3)
N5_2 C33_2 C27_2 122.9(3)
N9_2 C36_2 N7_2 112.1(3)
C21_2 C37_2 N7_2 105.9(3)
C28_2 C40_2 C32_2 118.9(3)
C28_2 C41_2 C30_2 118.6(3)

loop_
_geom_bond_atom_site_label_1
_geom_bond_atom_site_label_2
_geom_bond_distance
F1_1 C4'_1 1.359(3)
N1_1 C8A_1 1.328(4)
N1_1 C2_1 1.379(4)
C2_1 C3_1 1.365(4)
C2_1 C1'_1 1.471(4)
C3_1 N4_1 1.370(3)
N4_1 C5_1 1.368(4)
N4_1 C8A_1 1.382(4)
C5_1 C6_1 1.360(4)
C6_1 C7_1 1.408(4)
C6_1 N9_1 1.427(4)
C7_1 C8_1 1.351(4)
C8_1 C8A_1 1.402(4)
N9_1 C13_1 1.348(4)
N9_1 C10_1 1.357(4)
C10_1 C11_1 1.331(5)
C11_1 N12_1 1.348(5)
N12_1 C13_1 1.301(4)
C1'_1 C2'_1 1.387(4)
C1'_1 C6'_1 1.392(4)
C2'_1 C3'_1 1.387(4)
C3'_1 C4'_1 1.358(5)
C4'_1 C5'_1 1.370(4)
C5'_1 C6'_1 1.380(4)
F2_2 C28_2 1.361(4)
N3_2 C15_2 1.369(4)
N3_2 C14_2 1.379(3)
N3_2 C29_2 1.390(3)
N5_2 C29_2 1.331(3)
N5_2 C33_2 1.375(4)
N7_2 C36_2 1.355(4)
N7_2 C37_2 1.369(4)
N7_2 C24_2 1.431(3)
N9_2 C36_2 1.310(4)
N9_2 C21_2 1.356(5)
C14_2 C24_2 1.350(4)
C15_2 C33_2 1.370(4)
C21_2 C37_2 1.345(5)
C24_2 C25_2 1.406(4)
C25_2 C26_2 1.361(4)
C26_2 C29_2 1.406(4)
C27_2 C32_2 1.385(4)
C27_2 C30_2 1.386(4)
C27_2 C33_2 1.466(4)
C28_2 C40_2 1.350(5)
C28_2 C41_2 1.367(5)
C30_2 C41_2 1.374(4)
C32_2 C40_2 1.391(4)

loop_
_geom_torsion_atom_site_label_1
_geom_torsion_atom_site_label_2
_geom_torsion_atom_site_label_3
_geom_torsion_atom_site_label_4
_geom_torsion
C8A_1 N1_1 C2_1 C3_1 0.6(3)
C8A_1 N1_1 C2_1 C1'_1 -179.9(2)
N1_1 C2_1 C3_1 N4_1 -0.8(3)
C1'_1 C2_1 C3_1 N4_1 179.8(3)
C2_1 C3_1 N4_1 C5_1 -178.4(3)
C2_1 C3_1 N4_1 C8A_1 0.6(3)
C3_1 N4_1 C5_1 C6_1 178.8(3)
C8A_1 N4_1 C5_1 C6_1 -0.1(4)
N4_1 C5_1 C6_1 C7_1 1.1(4)
N4_1 C5_1 C6_1 N9_1 179.8(2)
C5_1 C6_1 C7_1 C8_1 -0.4(5)
N9_1 C6_1 C7_1 C8_1 -179.1(3)
C6_1 C7_1 C8_1 C8A_1 -1.3(5)
C2_1 N1_1 C8A_1 N4_1 -0.2(3)
C2_1 N1_1 C8A_1 C8_1 -179.8(3)
C5_1 N4_1 C8A_1 N1_1 178.9(2)
C3_1 N4_1 C8A_1 N1_1 -0.2(3)
C5_1 N4_1 C8A_1 C8_1 -1.5(4)
C3_1 N4_1 C8A_1 C8_1 179.4(3)
C7_1 C8_1 C8A_1 N1_1 -178.3(3)
C7_1 C8_1 C8A_1 N4_1 2.2(4)
C5_1 C6_1 N9_1 C13_1 150.1(3)
C7_1 C6_1 N9_1 C13_1 -31.1(4)
C5_1 C6_1 N9_1 C10_1 -25.4(5)
C7_1 C6_1 N9_1 C10_1 153.4(4)
C13_1 N9_1 C10_1 C11_1 0.6(5)
C6_1 N9_1 C10_1 C11_1 176.9(3)
N9_1 C10_1 C11_1 N12_1 0.1(6)
C10_1 C11_1 N12_1 C13_1 -0.8(5)
C11_1 N12_1 C13_1 N9_1 1.1(4)
C10_1 N9_1 C13_1 N12_1 -1.1(4)
C6_1 N9_1 C13_1 N12_1 -177.4(3)
C3_1 C2_1 C1'_1 C2'_1 0.6(4)
N1_1 C2_1 C1'_1 C2'_1 -178.8(2)
C3_1 C2_1 C1'_1 C6'_1 179.8(3)
N1_1 C2_1 C1'_1 C6'_1 0.4(4)
C6'_1 C1'_1 C2'_1 C3'_1 0.8(4)
C2_1 C1'_1 C2'_1 C3'_1 -180.0(3)
C1'_1 C2'_1 C3'_1 C4'_1 -0.7(5)
C2'_1 C3'_1 C4'_1 F1_1 -178.6(3)
C2'_1 C3'_1 C4'_1 C5'_1 -0.3(5)
C3'_1 C4'_1 C5'_1 C6'_1 1.0(5)
F1_1 C4'_1 C5'_1 C6'_1 179.3(3)
C4'_1 C5'_1 C6'_1 C1'_1 -0.8(5)
C2'_1 C1'_1 C6'_1 C5'_1 -0.1(4)
C2_1 C1'_1 C6'_1 C5'_1 -179.3(3)
C15_2 N3_2 C14_2 C24_2 -177.5(3)
C29_2 N3_2 C14_2 C24_2 0.9(4)
C14_2 N3_2 C15_2 C33_2 178.7(3)
C29_2 N3_2 C15_2 C33_2 0.1(3)
C36_2 N9_2 C21_2 C37_2 0.2(4)
N3_2 C14_2 C24_2 C25_2 -1.4(4)
N3_2 C14_2 C24_2 N7_2 177.3(2)
C36_2 N7_2 C24_2 C14_2 -36.2(4)
C37_2 N7_2 C24_2 C14_2 143.8(3)
C36_2 N7_2 C24_2 C25_2 142.6(3)
C37_2 N7_2 C24_2 C25_2 -37.4(4)
C14_2 C24_2 C25_2 C26_2 0.6(5)
N7_2 C24_2 C25_2 C26_2 -178.1(3)
C24_2 C25_2 C26_2 C29_2 0.6(5)
C33_2 N5_2 C29_2 N3_2 0.1(3)
C33_2 N5_2 C29_2 C26_2 -178.9(3)
C15_2 N3_2 C29_2 N5_2 -0.1(3)
C14_2 N3_2 C29_2 N5_2 -178.8(2)
C15_2 N3_2 C29_2 C26_2 179.0(3)
C14_2 N3_2 C29_2 C26_2 0.3(4)
C25_2 C26_2 C29_2 N5_2 177.8(3)
C25_2 C26_2 C29_2 N3_2 -1.0(4)
C32_2 C27_2 C30_2 C41_2 2.2(5)
C33_2 C27_2 C30_2 C41_2 -177.4(3)
C30_2 C27_2 C32_2 C40_2 -1.5(5)
C33_2 C27_2 C32_2 C40_2 178.0(3)
N3_2 C15_2 C33_2 N5_2 -0.1(3)
N3_2 C15_2 C33_2 C27_2 -179.3(3)
C29_2 N5_2 C33_2 C15_2 0.0(3)
C29_2 N5_2 C33_2 C27_2 179.3(3)
C32_2 C27_2 C33_2 C15_2 -173.7(3)
C30_2 C27_2 C33_2 C15_2 5.8(5)
C32_2 C27_2 C33_2 N5_2 7.1(4)
C30_2 C27_2 C33_2 N5_2 -173.4(3)
C21_2 N9_2 C36_2 N7_2 -0.1(4)
C37_2 N7_2 C36_2 N9_2 -0.1(4)
C24_2 N7_2 C36_2 N9_2 179.9(3)
N9_2 C21_2 C37_2 N7_2 -0.3(4)
C36_2 N7_2 C37_2 C21_2 0.3(4)
C24_2 N7_2 C37_2 C21_2 -179.7(3)
F2_2 C28_2 C40_2 C32_2 -176.4(3)
C41_2 C28_2 C40_2 C32_2 2.2(6)
C27_2 C32_2 C40_2 C28_2 -0.6(5)
C40_2 C28_2 C41_2 C30_2 -1.5(6)
F2_2 C28_2 C41_2 C30_2 177.1(3)
C27_2 C30_2 C41_2 C28_2 -0.7(6)

loop_
_cod_related_entry_id
_cod_related_entry_database
_cod_related_entry_code
1 ChemSpider 30658562
